data_4311788
loop_
_publ_author_name
'R. Cejudo-Mar\'in'
'G. Alzuet'
'S. Ferrer'
'J. Borr\'as'
'A. Casti\~neiras'
'E. Monzani'
'L. Casella'

_publ_contact_author
;
      Santiago Garc\'ia-Granda
      Departamento de Qu\'imica F\'isica y Anal\'itica
      Facultad de Qu\'imica
      Universidad de Oviedo
      Avda. Juli\'an Claver\'ia, 8
      33071 Oviedo
      Spain
;
_publ_contact_author_email sgg@sauron.quimica.uniovi.es
_publ_contact_author_fax '0034 98 5103125'
_publ_contact_author_phone '0034 98 5103477'
_publ_section_title
;
 Functional Superoxide Dismutase Mimics. Structural Characterization and
 Magnetic Exchange Interactions of Copper(II)-N-Substituted Sulfonamide
 Dimer Complexes
;
_journal_name_full 'Inorganic Chemistry'
_journal_page_first 6805
_journal_page_last 6814
_journal_paper_doi 10.1021/ic049718w
_journal_volume 43
_journal_year 2004
_chemical_formula_moiety 'C10 H10 N2 O2 S2'
_chemical_formula_sum 'C10 H10 N2 O2 S2'
_chemical_formula_weight 254.34
_chemical_name_systematic
;
 ?
;
_space_group_IT_number 14
_symmetry_cell_setting monoclinic
_symmetry_space_group_name_Hall '-P 2yab'
_symmetry_space_group_name_H-M 'P 1 21/a 1'
_atom_sites_solution_hydrogens geom
_atom_sites_solution_primary direct
_atom_sites_solution_secondary difmap
_audit_creation_method SHELXL-97
_cell_angle_alpha 90.00
_cell_angle_beta 110.135(2)
_cell_angle_gamma 90.00
_cell_formula_units_Z 4
_cell_length_a 13.21320(7)
_cell_length_b 6.5384(3)
_cell_length_c 13.68250(5)
_cell_measurement_reflns_used 2051
_cell_measurement_temperature 293(2)
_cell_measurement_theta_max 70.076
_cell_measurement_theta_min 1.475
_cell_volume 1109.83(5)
_computing_cell_refinement 'HKL Scalepack (Otwinowski & Minor 1997)'
_computing_data_collection 'Collect (Nonius BV, 1997-2000)'
_computing_data_reduction
;
HKL Denzo and Scalepack (Otwinoski & Minor 1997)
;
_computing_molecular_graphics 'ORTEP3(Farrugia, 1997)'
_computing_publication_material 'WINGX(Farrugia, 1999)'
_computing_structure_refinement 'SHELXL-97 (Sheldrick, 1997)'
_computing_structure_solution
;
Direct Methods using SHELXL-86 (Sheldrick, 1986)
;
_diffrn_ambient_temperature 293(2)
_diffrn_detector_area_resol_mean 9
_diffrn_measured_fraction_theta_full 0.988
_diffrn_measured_fraction_theta_max 0.988
_diffrn_measurement_device '96mm CCD camera on \k-goniostat'
_diffrn_measurement_device_type KappaCCD
_diffrn_measurement_method 'f\ and \w scans'
_diffrn_radiation_monochromator 'horizontally mounted graphite crystal'
_diffrn_radiation_source 'fine-focus sealed tube'
_diffrn_radiation_type CuK\a
_diffrn_radiation_wavelength 1.5418
_diffrn_reflns_av_R_equivalents 0.0292
_diffrn_reflns_av_sigmaI/netI 0.0406
_diffrn_reflns_limit_h_max 15
_diffrn_reflns_limit_h_min -16
_diffrn_reflns_limit_k_max 6
_diffrn_reflns_limit_k_min -7
_diffrn_reflns_limit_l_max 16
_diffrn_reflns_limit_l_min -16
_diffrn_reflns_number 3307
_diffrn_reflns_theta_full 69.69
_diffrn_reflns_theta_max 69.69
_diffrn_reflns_theta_min 6.77
_diffrn_standards_number 0
_exptl_absorpt_coefficient_mu 4.253
_exptl_absorpt_correction_T_max 0.3907
_exptl_absorpt_correction_T_min 0.2881
_exptl_absorpt_correction_type empirical
_exptl_absorpt_process_details 'XABS2 (PARKIN et al., 1995)'
_exptl_crystal_colour colorless
_exptl_crystal_density_diffrn 1.522
_exptl_crystal_density_method 'not measured'
_exptl_crystal_description prismatic
_exptl_crystal_F_000 528
_exptl_crystal_size_max 0.35
_exptl_crystal_size_mid 0.32
_exptl_crystal_size_min 0.30
_refine_diff_density_max 0.371
_refine_diff_density_min -0.625
_refine_diff_density_rms 0.089
_refine_ls_extinction_method none
_refine_ls_goodness_of_fit_ref 1.096
_refine_ls_hydrogen_treatment mixed
_refine_ls_matrix_type full
_refine_ls_number_parameters 169
_refine_ls_number_reflns 2058
_refine_ls_number_restraints 0
_refine_ls_restrained_S_all 1.096
_refine_ls_R_factor_all 0.0518
_refine_ls_R_factor_gt 0.0463
_refine_ls_shift/su_max 0.008
_refine_ls_shift/su_mean 0.001
_refine_ls_structure_factor_coef Fsqd
_refine_ls_weighting_details 'calc w=1/[\s^2^(Fo^2^)+(0.0726P)^2^+0.0000P] where P=(Fo^2^+2Fc^2^)/3'
_refine_ls_weighting_scheme calc
_refine_ls_wR_factor_gt 0.1598
_refine_ls_wR_factor_ref 0.1982
_reflns_number_gt 1911
_reflns_number_total 2058
_reflns_threshold_expression >2sigma(I)
_cod_data_source_file ic049718wsi20040304_101648_5.cif
_cod_data_source_block roc6
_cod_database_code 4311788

loop_
_symmetry_equiv_pos_as_xyz
'x, y, z'
'-x+1/2, y+1/2, -z'
'-x, -y, -z'
'x-1/2, -y-1/2, z'

loop_
_atom_site_label
_atom_site_type_symbol
_atom_site_fract_x
_atom_site_fract_y
_atom_site_fract_z
_atom_site_U_iso_or_equiv
_atom_site_adp_type
_atom_site_occupancy
_atom_site_symmetry_multiplicity
_atom_site_calc_flag
_atom_site_refinement_flags
_atom_site_disorder_assembly
_atom_site_disorder_group
S1 S 0.56942(5) 0.18266(10) 0.73090(4) 0.0361(3) Uani 1 1 d . . .
S2 S 0.38959(6) 0.49673(11) 0.57266(5) 0.0429(4) Uani 1 1 d . . .
N1 N 0.3852(2) 0.2091(4) 0.44771(18) 0.0391(6) Uani 1 1 d . . .
O2 O 0.56627(16) 0.3961(3) 0.75465(15) 0.0428(5) Uani 1 1 d . . .
O3 O 0.67246(15) 0.0841(3) 0.75752(15) 0.0452(5) Uani 1 1 d . . .
C4 C 0.4117(2) 0.1490(4) 0.8176(2) 0.0402(7) Uani 1 1 d . . .
H4 H 0.3951 0.2844 0.7978 0.048 Uiso 1 1 calc R . .
C5 C 0.5164(3) -0.1548(4) 0.8200(2) 0.0402(7) Uani 1 1 d . . .
C6 C 0.4933(2) 0.0488(4) 0.79406(18) 0.0359(6) Uani 1 1 d . . .
N7 N 0.5106(2) 0.1367(4) 0.60882(17) 0.0391(6) Uani 1 1 d . . .
C8 C 0.3793(2) -0.1588(5) 0.9003(2) 0.0402(7) Uani 1 1 d . . .
C9 C 0.4595(3) -0.2560(5) 0.8735(2) 0.0443(7) Uani 1 1 d . . .
C10 C 0.3107(2) 0.3499(5) 0.3898(2) 0.0464(8) Uani 1 1 d . . .
C11 C 0.4367(2) 0.2600(4) 0.5476(2) 0.0364(6) Uani 1 1 d . . .
C12 C 0.3554(2) 0.0447(5) 0.8708(2) 0.0440(7) Uani 1 1 d . . .
C13 C 0.3194(3) -0.2734(5) 0.9595(2) 0.0531(8) Uani 1 1 d . . .
H13A H 0.2671 -0.1845 0.9716 0.064 Uiso 1 1 calc R . .
H13B H 0.3696 -0.3189 1.0250 0.064 Uiso 1 1 calc R . .
H13C H 0.2835 -0.3894 0.9195 0.064 Uiso 1 1 calc R . .
C14 C 0.3019(3) 0.5117(5) 0.4452(2) 0.0499(8) Uani 1 1 d . . .
H14 H 0.253(3) 0.628(7) 0.420(3) 0.076(12) Uiso 1 1 d . . .
H10 H 0.283(3) 0.325(6) 0.330(3) 0.063(12) Uiso 1 1 d . . .
H9 H 0.472(3) -0.389(6) 0.889(3) 0.052(9) Uiso 1 1 d . . .
H5 H 0.573(3) -0.220(6) 0.804(3) 0.067(12) Uiso 1 1 d . . .
H1 H 0.406(3) 0.094(7) 0.426(3) 0.064(11) Uiso 1 1 d . . .
H12 H 0.290(3) 0.110(6) 0.879(3) 0.071(11) Uiso 1 1 d . . .

loop_
_atom_site_aniso_label
_atom_site_aniso_U_11
_atom_site_aniso_U_22
_atom_site_aniso_U_33
_atom_site_aniso_U_23
_atom_site_aniso_U_13
_atom_site_aniso_U_12
S1 0.0353(5) 0.0426(5) 0.0283(5) -0.0024(2) 0.0083(4) 0.0005(2)
S2 0.0449(6) 0.0450(6) 0.0395(5) -0.0003(3) 0.0155(4) 0.0081(3)
N1 0.0385(14) 0.0487(14) 0.0297(11) -0.0004(10) 0.0111(10) 0.0015(11)
O2 0.0532(12) 0.0371(11) 0.0371(10) -0.0052(8) 0.0144(9) -0.0019(9)
O3 0.0348(10) 0.0590(13) 0.0401(11) 0.0034(9) 0.0107(9) 0.0029(9)
C4 0.0414(16) 0.0438(16) 0.0334(14) -0.0016(11) 0.0103(12) 0.0057(12)
C5 0.0416(16) 0.0388(15) 0.0406(15) -0.0021(11) 0.0146(13) 0.0024(12)
C6 0.0346(14) 0.0459(15) 0.0250(12) -0.0052(10) 0.0073(10) 0.0002(11)
N7 0.0435(13) 0.0450(13) 0.0269(11) -0.0008(9) 0.0098(10) 0.0047(10)
C8 0.0359(15) 0.0532(18) 0.0279(13) -0.0055(11) 0.0064(11) -0.0062(12)
C9 0.0479(18) 0.0405(16) 0.0411(15) 0.0005(12) 0.0107(13) 0.0017(14)
C10 0.0376(16) 0.070(2) 0.0303(15) 0.0069(14) 0.0095(13) 0.0065(14)
C11 0.0353(15) 0.0456(15) 0.0314(13) 0.0005(11) 0.0153(11) -0.0002(12)
C12 0.0368(15) 0.0626(19) 0.0323(14) -0.0061(12) 0.0117(12) 0.0011(13)
C13 0.0484(19) 0.070(2) 0.0391(16) -0.0028(14) 0.0130(14) -0.0168(16)
C14 0.0455(18) 0.064(2) 0.0405(17) 0.0098(14) 0.0149(14) 0.0178(14)

loop_
_atom_type_symbol
_atom_type_description
_atom_type_scat_dispersion_real
_atom_type_scat_dispersion_imag
_atom_type_scat_source
C C 0.0170 0.0090 'International Tables Vol C Tables 4.2.6.8 and 6.1.1.4'
H H 0.0000 0.0000 'International Tables Vol C Tables 4.2.6.8 and 6.1.1.4'
S S 0.3190 0.5570 'International Tables Vol C Tables 4.2.6.8 and 6.1.1.4'
N N 0.0290 0.0180 'International Tables Vol C Tables 4.2.6.8 and 6.1.1.4'
O O 0.0470 0.0320 'International Tables Vol C Tables 4.2.6.8 and 6.1.1.4'

loop_
_geom_angle_atom_site_label_1
_geom_angle_atom_site_label_2
_geom_angle_atom_site_label_3
_geom_angle
_geom_angle_site_symmetry_1
_geom_angle_site_symmetry_3
_geom_angle_publ_flag
O3 S1 O2 118.52(13) . . yes
O3 S1 N7 104.85(12) . . yes
O2 S1 N7 112.02(12) . . yes
O3 S1 C6 107.65(12) . . yes
O2 S1 C6 107.75(12) . . yes
N7 S1 C6 105.22(12) . . yes
C14 S2 C11 90.72(15) . . yes
C11 N1 C10 115.5(3) . . yes
C12 C4 C6 119.3(3) . . yes
C6 C5 C9 118.9(3) . . yes
C5 C6 C4 120.9(3) . . yes
C5 C6 S1 119.3(2) . . yes
C4 C6 S1 119.8(2) . . yes
C11 N7 S1 122.2(2) . . yes
C9 C8 C12 118.5(3) . . yes
C9 C8 C13 120.2(3) . . yes
C12 C8 C13 121.3(3) . . yes
C5 C9 C8 121.6(3) . . yes
C14 C10 N1 112.9(3) . . yes
N7 C11 N1 120.0(3) . . yes
N7 C11 S2 130.7(2) . . yes
N1 C11 S2 109.3(2) . . yes
C4 C12 C8 120.8(3) . . yes
C10 C14 S2 111.7(2) . . yes

loop_
_geom_bond_atom_site_label_1
_geom_bond_atom_site_label_2
_geom_bond_distance
_geom_bond_site_symmetry_2
_geom_bond_publ_flag
S1 O3 1.435(2) . yes
S1 O2 1.436(2) . yes
S1 N7 1.610(2) . yes
S1 C6 1.767(3) . yes
S2 C14 1.732(3) . yes
S2 C11 1.746(3) . yes
N1 C11 1.342(4) . yes
N1 C10 1.381(4) . yes
C4 C12 1.386(4) . yes
C4 C6 1.390(4) . yes
C5 C6 1.384(4) . yes
C5 C9 1.385(5) . yes
N7 C11 1.320(4) . yes
C8 C9 1.389(4) . yes
C8 C12 1.395(4) . yes
C8 C13 1.511(4) . yes
C10 C14 1.330(5) . yes

loop_
_geom_torsion_atom_site_label_1
_geom_torsion_atom_site_label_2
_geom_torsion_atom_site_label_3
_geom_torsion_atom_site_label_4
_geom_torsion
_geom_torsion_site_symmetry_1
_geom_torsion_site_symmetry_2
_geom_torsion_site_symmetry_3
_geom_torsion_site_symmetry_4
_geom_torsion_publ_flag
C9 C5 C6 C4 -2.4(4) . . . . yes
C9 C5 C6 S1 177.2(2) . . . . yes
C12 C4 C6 C5 2.2(4) . . . . yes
C12 C4 C6 S1 -177.5(2) . . . . yes
O3 S1 C6 C5 -25.3(2) . . . . yes
O2 S1 C6 C5 -154.2(2) . . . . yes
N7 S1 C6 C5 86.1(2) . . . . yes
O3 S1 C6 C4 154.3(2) . . . . yes
O2 S1 C6 C4 25.4(2) . . . . yes
N7 S1 C6 C4 -94.2(2) . . . . yes
O3 S1 N7 C11 -152.9(2) . . . . yes
O2 S1 N7 C11 -23.1(3) . . . . yes
C6 S1 N7 C11 93.6(2) . . . . yes
C6 C5 C9 C8 0.8(4) . . . . yes
C12 C8 C9 C5 1.0(4) . . . . yes
C13 C8 C9 C5 -179.5(3) . . . . yes
C11 N1 C10 C14 -1.3(4) . . . . yes
S1 N7 C11 N1 -175.9(2) . . . . yes
S1 N7 C11 S2 4.7(4) . . . . yes
C10 N1 C11 N7 -179.0(3) . . . . yes
C10 N1 C11 S2 0.5(3) . . . . yes
C14 S2 C11 N7 179.6(3) . . . . yes
C14 S2 C11 N1 0.2(2) . . . . yes
C6 C4 C12 C8 -0.3(4) . . . . yes
C9 C8 C12 C4 -1.2(4) . . . . yes
C13 C8 C12 C4 179.2(3) . . . . yes
N1 C10 C14 S2 1.4(4) . . . . yes
C11 S2 C14 C10 -0.9(3) . . . . yes

loop_
_cod_related_entry_id
_cod_related_entry_database
_cod_related_entry_code
1 ChemSpider 357476
